data_7155456
loop_
_publ_author_name
'Gonz\'alez-Rosende, M Eugenia'
'Castillo, Encarna'
'Jennings, W. Brian'
'Malone, John F.'

_publ_section_title
;
 Stereodynamics and edge-to-face CH-\p aromatic interactions in imino
 compounds containing heterocyclic rings.
;
_journal_issue 6
_journal_name_full 'Organic &amp; biomolecular chemistry'
_journal_page_first 1484
_journal_page_last 1494
_journal_paper_doi 10.1039/c6ob02618d
_journal_volume 15
_journal_year 2017
_chemical_formula_moiety 'C25 H21 N S'
_chemical_formula_sum 'C25 H21 N S'
_chemical_formula_weight 367.49
_chemical_name_systematic
; 
 ? 
;
_space_group_IT_number 15
_symmetry_cell_setting monoclinic
_symmetry_space_group_name_Hall '-C 2yc'
_symmetry_space_group_name_H-M 'C 1 2/c 1'
_atom_sites_solution_hydrogens difmap
_atom_sites_solution_primary direct
_atom_sites_solution_secondary difmap
_audit_creation_method SHELXL-97
_audit_update_record
;
2016-11-21 deposited with the CCDC.
2017-01-17 downloaded from the CCDC.
;
_cell_angle_alpha 90.00
_cell_angle_beta 98.332(14)
_cell_angle_gamma 90.00
_cell_formula_units_Z 16
_cell_length_a 32.437(5)
_cell_length_b 7.6263(17)
_cell_length_c 33.681(6)
_cell_measurement_reflns_used 42
_cell_measurement_temperature 293(2)
_cell_measurement_theta_max 11.20
_cell_measurement_theta_min 2.96
_cell_volume 8244(3)
_computing_cell_refinement 'Bruker XSCANS'
_computing_data_collection 'Bruker XSCANS'
_computing_data_reduction 'Bruker XSCANS'
_computing_molecular_graphics 'Bruker SHELXTL'
_computing_publication_material 'SHELXL-97 (Sheldrick, 1997)'
_computing_structure_refinement 'SHELXL-97 (Sheldrick, 1997)'
_computing_structure_solution 'SHELXS-97 (Sheldrick, 1990)'
_diffrn_ambient_temperature 293(2)
_diffrn_measured_fraction_theta_full 0.999
_diffrn_measured_fraction_theta_max 0.999
_diffrn_measurement_device_type 'Bruker P4 diffractometer'
_diffrn_measurement_method 'omega scans'
_diffrn_radiation_monochromator graphite
_diffrn_radiation_source 'fine-focus sealed tube'
_diffrn_radiation_type MoK\a
_diffrn_radiation_wavelength 0.71073
_diffrn_reflns_av_R_equivalents 0.0465
_diffrn_reflns_av_sigmaI/netI 0.1059
_diffrn_reflns_limit_h_max 1
_diffrn_reflns_limit_h_min -38
_diffrn_reflns_limit_k_max 1
_diffrn_reflns_limit_k_min -9
_diffrn_reflns_limit_l_max 40
_diffrn_reflns_limit_l_min -39
_diffrn_reflns_number 8919
_diffrn_reflns_theta_full 25.00
_diffrn_reflns_theta_max 25.00
_diffrn_reflns_theta_min 2.44
_diffrn_standards_interval_count 97
_diffrn_standards_number 3
_exptl_absorpt_coefficient_mu 0.165
_exptl_absorpt_correction_type none
_exptl_crystal_colour colourless
_exptl_crystal_density_diffrn 1.184
_exptl_crystal_density_method 'not measured'
_exptl_crystal_description 'elongated plates'
_exptl_crystal_F_000 3104
_exptl_crystal_size_max 0.70
_exptl_crystal_size_mid 0.20
_exptl_crystal_size_min 0.10
_refine_diff_density_max 0.222
_refine_diff_density_min -0.294
_refine_diff_density_rms 0.059
_refine_ls_extinction_method none
_refine_ls_goodness_of_fit_ref 0.992
_refine_ls_hydrogen_treatment constr
_refine_ls_matrix_type full
_refine_ls_number_parameters 487
_refine_ls_number_reflns 7238
_refine_ls_number_restraints 0
_refine_ls_restrained_S_all 0.992
_refine_ls_R_factor_all 0.1883
_refine_ls_R_factor_gt 0.0751
_refine_ls_shift/su_max 0.000
_refine_ls_shift/su_mean 0.000
_refine_ls_structure_factor_coef Fsqd
_refine_ls_weighting_details 'calc w=1/[\s^2^(Fo^2^)+(0.1071P)^2^+0.0000P] where P=(Fo^2^+2Fc^2^)/3'
_refine_ls_weighting_scheme calc
_refine_ls_wR_factor_gt 0.1764
_refine_ls_wR_factor_ref 0.2394
_reflns_number_gt 3077
_reflns_number_total 7238
_reflns_threshold_expression >2sigma(I)
_cod_data_source_file c6ob02618d2.cif
_cod_data_source_block compound_5
_cod_depositor_comments 'Adding full bibliography for 7155455--7155456.cif.'
_cod_original_sg_symbol_H-M C2/c
_cod_database_code 7155456

loop_
_symmetry_equiv_pos_as_xyz
'x, y, z'
'-x, y, -z+1/2'
'x+1/2, y+1/2, z'
'-x+1/2, y+1/2, -z+1/2'
'-x, -y, -z'
'x, -y, z-1/2'
'-x+1/2, -y+1/2, -z'
'x+1/2, -y+1/2, z-1/2'

loop_
_atom_site_label
_atom_site_type_symbol
_atom_site_fract_x
_atom_site_fract_y
_atom_site_fract_z
_atom_site_U_iso_or_equiv
_atom_site_adp_type
_atom_site_occupancy
_atom_site_symmetry_multiplicity
_atom_site_calc_flag
_atom_site_refinement_flags
S1A S 0.29354(5) 0.63802(19) 0.22932(4) 0.0769(5) Uani 1 1 d .
C2A C 0.32678(14) 0.4812(6) 0.25196(14) 0.0521(12) Uani 1 1 d .
C3A C 0.32944(15) 0.4914(6) 0.29329(13) 0.0545(12) Uani 1 1 d .
H3A H 0.3455 0.4154 0.3108 0.065 Uiso 1 1 calc R
C4A C 0.30573(19) 0.6268(8) 0.30614(19) 0.0813(17) Uani 1 1 d .
H4A H 0.3048 0.6531 0.3330 0.098 Uiso 1 1 calc R
C5A C 0.28433(18) 0.7151(8) 0.2752(2) 0.0837(18) Uani 1 1 d .
H5A H 0.2665 0.8079 0.2784 0.100 Uiso 1 1 calc R
C7A C 0.34854(13) 0.3613(6) 0.22752(14) 0.0481(12) Uani 1 1 d .
N7A N 0.33916(11) 0.3691(5) 0.18894(11) 0.0525(10) Uani 1 1 d .
C8A C 0.37928(14) 0.2399(6) 0.25054(13) 0.0504(12) Uani 1 1 d .
C9A C 0.42132(16) 0.2806(7) 0.25919(14) 0.0654(14) Uani 1 1 d .
H9A H 0.4313 0.3849 0.2499 0.078 Uiso 1 1 calc R
C10A C 0.44850(18) 0.1649(10) 0.28180(16) 0.0825(18) Uani 1 1 d .
H10A H 0.4768 0.1909 0.2870 0.099 Uiso 1 1 calc R
C11A C 0.4338(2) 0.0128(10) 0.29647(17) 0.0868(19) Uani 1 1 d .
H11A H 0.4520 -0.0630 0.3119 0.104 Uiso 1 1 calc R
C12A C 0.3929(2) -0.0264(9) 0.28840(19) 0.0917(19) Uani 1 1 d .
H12A H 0.3829 -0.1296 0.2982 0.110 Uiso 1 1 calc R
C13A C 0.36609(17) 0.0855(7) 0.26576(16) 0.0700(15) Uani 1 1 d .
H13A H 0.3380 0.0562 0.2605 0.084 Uiso 1 1 calc R
C14A C 0.36231(14) 0.2662(6) 0.16299(12) 0.0506(12) Uani 1 1 d .
H14A H 0.3857 0.2081 0.1796 0.061 Uiso 1 1 calc R
C15A C 0.33477(15) 0.1279(6) 0.14016(13) 0.0525(12) Uani 1 1 d .
C16A C 0.34808(19) 0.0361(8) 0.10909(17) 0.0867(19) Uani 1 1 d .
H16A H 0.3739 0.0620 0.1017 0.104 Uiso 1 1 calc R
C17A C 0.3240(2) -0.0925(9) 0.08894(17) 0.094(2) Uani 1 1 d .
H17A H 0.3334 -0.1506 0.0677 0.112 Uiso 1 1 calc R
C18A C 0.28647(19) -0.1359(8) 0.09980(17) 0.0807(17) Uani 1 1 d .
H18A H 0.2702 -0.2231 0.0860 0.097 Uiso 1 1 calc R
C19A C 0.27313(18) -0.0514(8) 0.1306(2) 0.0902(19) Uani 1 1 d .
H19A H 0.2475 -0.0799 0.1382 0.108 Uiso 1 1 calc R
C20A C 0.29753(18) 0.0780(7) 0.15112(17) 0.0785(17) Uani 1 1 d .
H20A H 0.2883 0.1324 0.1729 0.094 Uiso 1 1 calc R
C21A C 0.37956(16) 0.3969(7) 0.13453(13) 0.0636(14) Uani 1 1 d .
H21A H 0.3936 0.3326 0.1156 0.076 Uiso 1 1 calc R
H21B H 0.3566 0.4609 0.1195 0.076 Uiso 1 1 calc R
C22A C 0.40969(16) 0.5253(7) 0.15727(13) 0.0572(13) Uani 1 1 d .
C23A C 0.45179(18) 0.4868(8) 0.16638(16) 0.0716(15) Uani 1 1 d .
H23A H 0.4620 0.3824 0.1574 0.086 Uiso 1 1 calc R
C24A C 0.47898(19) 0.6032(11) 0.1889(2) 0.093(2) Uani 1 1 d .
H24A H 0.5072 0.5769 0.1951 0.111 Uiso 1 1 calc R
C25A C 0.4636(2) 0.7554(10) 0.20180(18) 0.094(2) Uani 1 1 d .
H25A H 0.4816 0.8337 0.2167 0.113 Uiso 1 1 calc R
C26A C 0.4225(2) 0.7960(8) 0.19337(17) 0.0891(19) Uani 1 1 d .
H26A H 0.4125 0.9006 0.2025 0.107 Uiso 1 1 calc R
C27A C 0.39567(18) 0.6808(7) 0.17120(15) 0.0702(15) Uani 1 1 d .
H27A H 0.3675 0.7087 0.1655 0.084 Uiso 1 1 calc R
S1B S 0.15625(5) 0.5505(2) 0.11720(5) 0.0881(6) Uani 1 1 d .
C2B C 0.17558(15) 0.4033(6) 0.08625(13) 0.0537(12) Uani 1 1 d .
C3B C 0.21773(15) 0.3715(7) 0.09807(13) 0.0570(13) Uani 1 1 d .
H3B H 0.2335 0.2944 0.0851 0.068 Uiso 1 1 calc R
C4B C 0.23351(17) 0.4708(7) 0.13221(15) 0.0683(15) Uani 1 1 d .
H4B H 0.2611 0.4671 0.1445 0.082 Uiso 1 1 calc R
C5B C 0.20408(19) 0.5713(8) 0.14482(16) 0.0785(17) Uani 1 1 d .
H5B H 0.2094 0.6459 0.1668 0.094 Uiso 1 1 calc R
N7B N 0.11140(13) 0.3924(5) 0.04266(11) 0.0605(11) Uani 1 1 d .
C7B C 0.14740(16) 0.3258(6) 0.05200(13) 0.0526(12) Uani 1 1 d .
C8B C 0.16507(14) 0.1721(8) 0.03204(14) 0.0623(14) Uani 1 1 d .
C9B C 0.16581(19) 0.0072(9) 0.04934(19) 0.0855(18) Uani 1 1 d .
H9B H 0.1546 -0.0079 0.0730 0.103 Uiso 1 1 calc R
C10B C 0.1827(2) -0.1347(10) 0.0324(3) 0.117(3) Uani 1 1 d .
H10B H 0.1834 -0.2450 0.0442 0.140 Uiso 1 1 calc R
C11B C 0.1984(3) -0.1077(17) -0.0023(3) 0.136(4) Uani 1 1 d .
H11B H 0.2094 -0.2043 -0.0139 0.164 Uiso 1 1 calc R
C12B C 0.1994(3) 0.0485(17) -0.0215(3) 0.145(4) Uani 1 1 d .
H12B H 0.2112 0.0596 -0.0450 0.174 Uiso 1 1 calc R
C13B C 0.1811(2) 0.1960(12) -0.0037(2) 0.115(2) Uani 1 1 d .
H13B H 0.1800 0.3056 -0.0160 0.139 Uiso 1 1 calc R
C14B C 0.08152(14) 0.3141(7) 0.01094(13) 0.0580(13) Uani 1 1 d .
H14B H 0.0932 0.2059 0.0015 0.070 Uiso 1 1 calc R
C15B C 0.07035(15) 0.4372(7) -0.02379(15) 0.0621(14) Uani 1 1 d .
C16B C 0.04619(16) 0.3790(8) -0.05921(15) 0.0742(16) Uani 1 1 d .
H16B H 0.0378 0.2623 -0.0612 0.089 Uiso 1 1 calc R
C17B C 0.03442(19) 0.4903(11) -0.09130(17) 0.091(2) Uani 1 1 d .
H17B H 0.0182 0.4485 -0.1144 0.109 Uiso 1 1 calc R
C18B C 0.0467(2) 0.6615(11) -0.0889(2) 0.095(2) Uani 1 1 d .
H18B H 0.0389 0.7364 -0.1105 0.114 Uiso 1 1 calc R
C19B C 0.0703(2) 0.7227(9) -0.0552(2) 0.097(2) Uani 1 1 d .
H19B H 0.0788 0.8393 -0.0538 0.116 Uiso 1 1 calc R
C20B C 0.08184(18) 0.6120(8) -0.02244(17) 0.0795(17) Uani 1 1 d .
H20B H 0.0975 0.6565 0.0007 0.095 Uiso 1 1 calc R
C21B C 0.04241(14) 0.2703(7) 0.03038(14) 0.0671(15) Uani 1 1 d .
H21C H 0.0324 0.3762 0.0418 0.081 Uiso 1 1 calc R
H21D H 0.0206 0.2279 0.0099 0.081 Uiso 1 1 calc R
C22B C 0.05138(14) 0.1326(7) 0.06307(15) 0.0584(13) Uani 1 1 d .
C23B C 0.05114(16) -0.0429(8) 0.05334(18) 0.0757(16) Uani 1 1 d .
H23B H 0.0441 -0.0767 0.0267 0.091 Uiso 1 1 calc R
C24B C 0.06125(19) -0.1702(8) 0.0825(2) 0.095(2) Uani 1 1 d .
H24B H 0.0610 -0.2880 0.0753 0.114 Uiso 1 1 calc R
C25B C 0.0716(2) -0.1223(11) 0.1220(2) 0.092(2) Uani 1 1 d .
H25B H 0.0782 -0.2068 0.1418 0.111 Uiso 1 1 calc R
C26B C 0.0721(2) 0.0505(11) 0.13154(18) 0.092(2) Uani 1 1 d .
H26B H 0.0795 0.0837 0.1582 0.111 Uiso 1 1 calc R
C27B C 0.06196(17) 0.1783(8) 0.10278(16) 0.0773(16) Uani 1 1 d .
H27B H 0.0623 0.2957 0.1102 0.093 Uiso 1 1 calc R

loop_
_atom_site_aniso_label
_atom_site_aniso_U_11
_atom_site_aniso_U_22
_atom_site_aniso_U_33
_atom_site_aniso_U_23
_atom_site_aniso_U_13
_atom_site_aniso_U_12
S1A 0.0747(10) 0.0661(9) 0.0857(10) -0.0099(8) -0.0023(8) 0.0101(8)
C2A 0.045(3) 0.048(3) 0.064(3) -0.010(3) 0.009(2) -0.005(2)
C3A 0.064(3) 0.054(3) 0.048(3) -0.008(2) 0.017(2) 0.005(3)
C4A 0.091(4) 0.085(4) 0.071(4) -0.018(4) 0.025(3) -0.003(4)
C5A 0.074(4) 0.066(4) 0.118(5) -0.039(4) 0.038(4) -0.003(3)
C7A 0.045(3) 0.045(3) 0.055(3) -0.008(3) 0.010(2) -0.013(2)
N7A 0.053(2) 0.051(2) 0.053(2) -0.004(2) 0.0048(19) 0.001(2)
C8A 0.053(3) 0.052(3) 0.047(3) -0.008(2) 0.012(2) 0.001(3)
C9A 0.067(3) 0.072(4) 0.055(3) 0.000(3) 0.003(3) 0.000(3)
C10A 0.066(4) 0.114(6) 0.065(4) -0.012(4) 0.000(3) 0.011(4)
C11A 0.107(6) 0.090(5) 0.064(4) 0.008(4) 0.017(4) 0.033(5)
C12A 0.115(6) 0.068(4) 0.096(5) 0.008(4) 0.028(4) 0.005(4)
C13A 0.070(4) 0.058(4) 0.084(4) 0.012(3) 0.019(3) 0.003(3)
C14A 0.051(3) 0.052(3) 0.049(3) -0.001(2) 0.010(2) -0.001(3)
C15A 0.056(3) 0.052(3) 0.049(3) -0.002(3) 0.005(2) -0.004(3)
C16A 0.085(4) 0.104(5) 0.075(4) -0.038(4) 0.027(3) -0.034(4)
C17A 0.107(5) 0.101(5) 0.078(4) -0.046(4) 0.029(4) -0.036(4)
C18A 0.084(4) 0.075(4) 0.080(4) -0.020(3) 0.001(3) -0.028(4)
C19A 0.077(4) 0.070(4) 0.130(5) -0.033(4) 0.034(4) -0.024(4)
C20A 0.085(4) 0.069(4) 0.089(4) -0.028(3) 0.037(3) -0.018(3)
C21A 0.077(3) 0.063(3) 0.051(3) -0.005(3) 0.009(3) -0.010(3)
C22A 0.065(3) 0.062(4) 0.045(3) 0.004(3) 0.008(2) -0.007(3)
C23A 0.069(4) 0.070(4) 0.078(4) 0.013(3) 0.017(3) -0.001(3)
C24A 0.061(4) 0.112(6) 0.102(5) 0.033(5) 0.000(4) -0.015(4)
C25A 0.104(6) 0.097(6) 0.076(4) 0.006(4) -0.006(4) -0.032(5)
C26A 0.120(6) 0.073(4) 0.078(4) -0.004(4) 0.025(4) -0.016(5)
C27A 0.077(4) 0.061(4) 0.074(4) -0.007(3) 0.017(3) -0.016(3)
S1B 0.0859(11) 0.0909(12) 0.0814(10) -0.0217(9) -0.0086(8) 0.0166(10)
C2B 0.060(3) 0.052(3) 0.048(3) 0.002(2) 0.004(2) -0.004(3)
C3B 0.059(3) 0.059(3) 0.051(3) 0.004(3) 0.003(2) -0.011(3)
C4B 0.062(3) 0.073(4) 0.069(4) 0.002(3) 0.002(3) -0.013(3)
C5B 0.091(4) 0.068(4) 0.069(4) -0.007(3) -0.014(3) -0.015(4)
N7B 0.060(3) 0.061(3) 0.058(2) -0.001(2) -0.002(2) 0.006(2)
C7B 0.058(3) 0.052(3) 0.050(3) 0.002(2) 0.014(2) -0.006(3)
C8B 0.048(3) 0.088(4) 0.049(3) -0.010(3) -0.001(2) -0.003(3)
C9B 0.090(4) 0.072(4) 0.090(4) -0.010(4) 0.000(4) 0.012(4)
C10B 0.116(6) 0.087(5) 0.134(7) -0.039(5) -0.026(5) 0.017(5)
C11B 0.093(6) 0.186(11) 0.124(8) -0.088(8) -0.002(6) 0.018(7)
C12B 0.121(7) 0.217(11) 0.108(7) -0.060(8) 0.052(6) -0.015(8)
C13B 0.110(5) 0.154(7) 0.088(5) -0.026(5) 0.034(4) -0.011(5)
C14B 0.052(3) 0.061(3) 0.058(3) 0.002(3) -0.001(2) 0.003(3)
C15B 0.055(3) 0.069(4) 0.062(3) 0.005(3) 0.007(3) 0.003(3)
C16B 0.071(4) 0.090(4) 0.060(3) 0.002(3) 0.003(3) -0.005(3)
C17B 0.078(4) 0.136(6) 0.057(4) 0.016(4) 0.005(3) 0.011(5)
C18B 0.087(5) 0.129(7) 0.073(4) 0.040(5) 0.024(4) 0.021(5)
C19B 0.106(5) 0.088(5) 0.101(5) 0.035(4) 0.030(4) 0.001(4)
C20B 0.076(4) 0.091(5) 0.070(4) 0.009(4) 0.007(3) -0.001(4)
C21B 0.058(3) 0.075(4) 0.064(3) 0.006(3) -0.003(3) 0.006(3)
C22B 0.048(3) 0.062(3) 0.064(3) 0.004(3) 0.004(2) 0.002(3)
C23B 0.069(4) 0.078(4) 0.076(4) -0.007(4) -0.003(3) -0.008(3)
C24B 0.091(5) 0.065(4) 0.125(6) 0.009(4) 0.009(4) -0.007(4)
C25B 0.088(5) 0.102(6) 0.090(5) 0.034(5) 0.023(4) 0.009(4)
C26B 0.107(5) 0.107(6) 0.063(4) 0.011(4) 0.011(3) 0.024(5)
C27B 0.091(4) 0.075(4) 0.065(4) -0.001(3) 0.008(3) 0.016(3)

loop_
_atom_type_symbol
_atom_type_description
_atom_type_scat_dispersion_real
_atom_type_scat_dispersion_imag
_atom_type_scat_source
C C 0.0033 0.0016 'International Tables Vol C Tables 4.2.6.8 and 6.1.1.4'
H H 0.0000 0.0000 'International Tables Vol C Tables 4.2.6.8 and 6.1.1.4'
N N 0.0061 0.0033 'International Tables Vol C Tables 4.2.6.8 and 6.1.1.4'
S S 0.1246 0.1234 'International Tables Vol C Tables 4.2.6.8 and 6.1.1.4'

loop_
_geom_angle_atom_site_label_1
_geom_angle_atom_site_label_2
_geom_angle_atom_site_label_3
_geom_angle
C2A S1A C5A 91.0(3)
C3A C2A C7A 129.1(4)
C3A C2A S1A 110.6(4)
C7A C2A S1A 120.3(4)
C2A C3A C4A 113.4(5)
C2A C3A H3A 123.3
C4A C3A H3A 123.3
C5A C4A C3A 112.2(5)
C5A C4A H4A 123.9
C3A C4A H4A 123.9
C4A C5A S1A 112.8(4)
C4A C5A H5A 123.6
S1A C5A H5A 123.6
N7A C7A C2A 118.0(4)
N7A C7A C8A 126.4(4)
C2A C7A C8A 115.6(4)
C7A N7A C14A 120.7(4)
C13A C8A C9A 117.5(5)
C13A C8A C7A 120.2(4)
C9A C8A C7A 122.2(4)
C8A C9A C10A 119.9(5)
C8A C9A H9A 120.1
C10A C9A H9A 120.1
C11A C10A C9A 120.4(6)
C11A C10A H10A 119.8
C9A C10A H10A 119.8
C12A C11A C10A 119.9(6)
C12A C11A H11A 120.1
C10A C11A H11A 120.1
C11A C12A C13A 120.1(6)
C11A C12A H12A 120.0
C13A C12A H12A 120.0
C12A C13A C8A 122.3(6)
C12A C13A H13A 118.9
C8A C13A H13A 118.9
N7A C14A C15A 111.2(4)
N7A C14A C21A 106.8(4)
C15A C14A C21A 112.0(4)
N7A C14A H14A 109.0
C15A C14A H14A 109.0
C21A C14A H14A 109.0
C20A C15A C16A 116.7(5)
C20A C15A C14A 122.3(4)
C16A C15A C14A 120.8(4)
C17A C16A C15A 121.4(5)
C17A C16A H16A 119.3
C15A C16A H16A 119.3
C18A C17A C16A 120.5(5)
C18A C17A H17A 119.7
C16A C17A H17A 119.7
C19A C18A C17A 119.4(5)
C19A C18A H18A 120.3
C17A C18A H18A 120.3
C18A C19A C20A 120.1(5)
C18A C19A H19A 120.0
C20A C19A H19A 120.0
C15A C20A C19A 121.8(5)
C15A C20A H20A 119.1
C19A C20A H20A 119.1
C22A C21A C14A 111.7(4)
C22A C21A H21A 109.3
C14A C21A H21A 109.3
C22A C21A H21B 109.3
C14A C21A H21B 109.3
H21A C21A H21B 107.9
C27A C22A C23A 118.1(5)
C27A C22A C21A 120.6(5)
C23A C22A C21A 121.2(5)
C22A C23A C24A 120.6(6)
C22A C23A H23A 119.7
C24A C23A H23A 119.7
C25A C24A C23A 119.0(6)
C25A C24A H24A 120.5
C23A C24A H24A 120.5
C26A C25A C24A 121.5(7)
C26A C25A H25A 119.3
C24A C25A H25A 119.3
C25A C26A C27A 119.5(6)
C25A C26A H26A 120.3
C27A C26A H26A 120.3
C22A C27A C26A 121.3(6)
C22A C27A H27A 119.3
C26A C27A H27A 119.3
C5B S1B C2B 90.5(3)
C3B C2B C7B 128.5(4)
C3B C2B S1B 111.8(4)
C7B C2B S1B 119.7(4)
C2B C3B C4B 111.5(5)
C2B C3B H3B 124.3
C4B C3B H3B 124.3
C5B C4B C3B 112.0(5)
C5B C4B H4B 124.0
C3B C4B H4B 124.0
C4B C5B S1B 114.2(4)
C4B C5B H5B 122.9
S1B C5B H5B 122.9
C7B N7B C14B 120.4(4)
N7B C7B C2B 118.2(4)
N7B C7B C8B 126.6(4)
C2B C7B C8B 115.2(4)
C9B C8B C13B 119.8(6)
C9B C8B C7B 120.3(5)
C13B C8B C7B 119.9(6)
C10B C9B C8B 121.6(7)
C10B C9B H9B 119.2
C8B C9B H9B 119.2
C11B C10B C9B 117.4(8)
C11B C10B H10B 121.3
C9B C10B H10B 121.3
C10B C11B C12B 125.6(10)
C10B C11B H11B 117.2
C12B C11B H11B 117.2
C11B C12B C13B 116.5(8)
C11B C12B H12B 121.7
C13B C12B H12B 121.7
C8B C13B C12B 119.0(8)
C8B C13B H13B 120.5
C12B C13B H13B 120.5
N7B C14B C15B 111.9(4)
N7B C14B C21B 106.0(4)
C15B C14B C21B 110.2(4)
N7B C14B H14B 109.5
C15B C14B H14B 109.5
C21B C14B H14B 109.5
C20B C15B C16B 116.6(5)
C20B C15B C14B 122.9(5)
C16B C15B C14B 120.5(5)
C17B C16B C15B 121.9(6)
C17B C16B H16B 119.1
C15B C16B H16B 119.1
C18B C17B C16B 119.8(6)
C18B C17B H17B 120.1
C16B C17B H17B 120.1
C19B C18B C17B 120.1(6)
C19B C18B H18B 119.9
C17B C18B H18B 119.9
C18B C19B C20B 120.5(7)
C18B C19B H19B 119.7
C20B C19B H19B 119.7
C15B C20B C19B 121.1(6)
C15B C20B H20B 119.4
C19B C20B H20B 119.4
C22B C21B C14B 111.9(4)
C22B C21B H21C 109.2
C14B C21B H21C 109.2
C22B C21B H21D 109.2
C14B C21B H21D 109.2
H21C C21B H21D 107.9
C27B C22B C23B 118.0(5)
C27B C22B C21B 121.6(5)
C23B C22B C21B 120.4(5)
C22B C23B C24B 121.3(6)
C22B C23B H23B 119.4
C24B C23B H23B 119.4
C25B C24B C23B 120.0(6)
C25B C24B H24B 120.0
C23B C24B H24B 120.0
C26B C25B C24B 118.8(6)
C26B C25B H25B 120.6
C24B C25B H25B 120.6
C25B C26B C27B 121.8(6)
C25B C26B H26B 119.1
C27B C26B H26B 119.1
C22B C27B C26B 120.3(6)
C22B C27B H27B 119.9
C26B C27B H27B 119.9

loop_
_geom_bond_atom_site_label_1
_geom_bond_atom_site_label_2
_geom_bond_distance
S1A C2A 1.714(5)
S1A C5A 1.721(6)
C2A C3A 1.384(6)
C2A C7A 1.476(6)
C3A C4A 1.393(7)
C3A H3A 0.9300
C4A C5A 1.345(8)
C4A H4A 0.9300
C5A H5A 0.9300
C7A N7A 1.292(5)
C7A C8A 1.493(6)
N7A C14A 1.461(5)
C8A C13A 1.377(6)
C8A C9A 1.388(6)
C9A C10A 1.393(7)
C9A H9A 0.9300
C10A C11A 1.374(8)
C10A H10A 0.9300
C11A C12A 1.347(8)
C11A H11A 0.9300
C12A C13A 1.369(8)
C12A H12A 0.9300
C13A H13A 0.9300
C14A C15A 1.517(6)
C14A C21A 1.543(6)
C14A H14A 0.9800
C15A C20A 1.367(7)
C15A C16A 1.380(7)
C16A C17A 1.370(7)
C16A H16A 0.9300
C17A C18A 1.363(7)
C17A H17A 0.9300
C18A C19A 1.345(7)
C18A H18A 0.9300
C19A C20A 1.385(7)
C19A H19A 0.9300
C20A H20A 0.9300
C21A C22A 1.511(6)
C21A H21A 0.9700
C21A H21B 0.9700
C22A C27A 1.377(7)
C22A C23A 1.387(7)
C23A C24A 1.396(8)
C23A H23A 0.9300
C24A C25A 1.359(9)
C24A H24A 0.9300
C25A C26A 1.359(8)
C25A H25A 0.9300
C26A C27A 1.377(7)
C26A H26A 0.9300
C27A H27A 0.9300
S1B C5B 1.697(6)
S1B C2B 1.712(5)
C2B C3B 1.389(6)
C2B C7B 1.486(6)
C3B C4B 1.410(6)
C3B H3B 0.9300
C4B C5B 1.340(7)
C4B H4B 0.9300
C5B H5B 0.9300
N7B C7B 1.271(6)
N7B C14B 1.462(6)
C7B C8B 1.506(7)
C8B C9B 1.385(7)
C8B C13B 1.392(8)
C9B C10B 1.375(9)
C9B H9B 0.9300
C10B C11B 1.354(11)
C10B H10B 0.9300
C11B C12B 1.358(12)
C11B H11B 0.9300
C12B C13B 1.442(11)
C12B H12B 0.9300
C13B H13B 0.9300
C14B C15B 1.502(6)
C14B C21B 1.546(6)
C14B H14B 0.9800
C15B C20B 1.384(7)
C15B C16B 1.401(7)
C16B C17B 1.384(8)
C16B H16B 0.9300
C17B C18B 1.364(9)
C17B H17B 0.9300
C18B C19B 1.359(8)
C18B H18B 0.9300
C19B C20B 1.395(7)
C19B H19B 0.9300
C20B H20B 0.9300
C21B C22B 1.519(6)
C21B H21C 0.9700
C21B H21D 0.9700
C22B C27B 1.377(7)
C22B C23B 1.378(7)
C23B C24B 1.386(8)
C23B H23B 0.9300
C24B C25B 1.374(8)
C24B H24B 0.9300
C25B C26B 1.356(9)
C25B H25B 0.9300
C26B C27B 1.380(8)
C26B H26B 0.9300
C27B H27B 0.9300

loop_
_geom_torsion_atom_site_label_1
_geom_torsion_atom_site_label_2
_geom_torsion_atom_site_label_3
_geom_torsion_atom_site_label_4
_geom_torsion
C5A S1A C2A C3A 0.6(4)
C5A S1A C2A C7A -178.2(4)
C7A C2A C3A C4A 177.2(5)
S1A C2A C3A C4A -1.5(5)
C2A C3A C4A C5A 1.9(7)
C3A C4A C5A S1A -1.4(7)
C2A S1A C5A C4A 0.5(5)
C3A C2A C7A N7A 175.9(5)
S1A C2A C7A N7A -5.6(6)
C3A C2A C7A C8A -3.3(7)
S1A C2A C7A C8A 175.2(3)
C2A C7A N7A C14A 174.1(4)
C8A C7A N7A C14A -6.7(7)
N7A C7A C8A C13A -96.2(6)
C2A C7A C8A C13A 83.0(5)
N7A C7A C8A C9A 87.2(6)
C2A C7A C8A C9A -93.7(5)
C13A C8A C9A C10A 1.3(7)
C7A C8A C9A C10A 178.1(4)
C8A C9A C10A C11A -1.7(8)
C9A C10A C11A C12A 1.1(9)
C10A C11A C12A C13A -0.3(9)
C11A C12A C13A C8A 0.0(9)
C9A C8A C13A C12A -0.5(7)
C7A C8A C13A C12A -177.3(5)
C7A N7A C14A C15A 114.2(5)
C7A N7A C14A C21A -123.4(4)
N7A C14A C15A C20A -16.4(6)
C21A C14A C15A C20A -135.8(5)
N7A C14A C15A C16A 169.0(5)
C21A C14A C15A C16A 49.6(6)
C20A C15A C16A C17A 3.3(9)
C14A C15A C16A C17A 178.2(5)
C15A C16A C17A C18A -1.5(10)
C16A C17A C18A C19A -0.1(10)
C17A C18A C19A C20A -0.2(10)
C16A C15A C20A C19A -3.6(8)
C14A C15A C20A C19A -178.4(5)
C18A C19A C20A C15A 2.2(10)
N7A C14A C21A C22A 62.7(5)
C15A C14A C21A C22A -175.4(4)
C14A C21A C22A C27A -89.2(5)
C14A C21A C22A C23A 87.7(6)
C27A C22A C23A C24A -0.1(7)
C21A C22A C23A C24A -177.1(5)
C22A C23A C24A C25A -0.2(8)
C23A C24A C25A C26A 0.4(10)
C24A C25A C26A C27A -0.2(9)
C23A C22A C27A C26A 0.3(7)
C21A C22A C27A C26A 177.3(5)
C25A C26A C27A C22A -0.2(8)
C5B S1B C2B C3B 1.0(4)
C5B S1B C2B C7B -179.7(4)
C7B C2B C3B C4B -180.0(4)
S1B C2B C3B C4B -0.7(5)
C2B C3B C4B C5B 0.0(6)
C3B C4B C5B S1B 0.8(6)
C2B S1B C5B C4B -1.0(5)
C14B N7B C7B C2B -176.0(4)
C14B N7B C7B C8B 3.3(7)
C3B C2B C7B N7B -169.3(5)
S1B C2B C7B N7B 11.5(6)
C3B C2B C7B C8B 11.3(7)
S1B C2B C7B C8B -167.9(4)
N7B C7B C8B C9B -100.5(6)
C2B C7B C8B C9B 78.9(6)
N7B C7B C8B C13B 80.2(7)
C2B C7B C8B C13B -100.5(6)
C13B C8B C9B C10B 1.1(9)
C7B C8B C9B C10B -178.3(5)
C8B C9B C10B C11B -0.6(10)
C9B C10B C11B C12B 1.0(14)
C10B C11B C12B C13B -1.7(15)
C9B C8B C13B C12B -1.8(9)
C7B C8B C13B C12B 177.5(6)
C11B C12B C13B C8B 2.1(12)
C7B N7B C14B C15B -117.0(5)
C7B N7B C14B C21B 122.9(5)
N7B C14B C15B C20B -9.9(7)
C21B C14B C15B C20B 107.8(6)
N7B C14B C15B C16B 172.1(4)
C21B C14B C15B C16B -70.2(6)
C20B C15B C16B C17B 0.1(8)
C14B C15B C16B C17B 178.2(5)
C15B C16B C17B C18B 0.5(9)
C16B C17B C18B C19B -0.3(10)
C17B C18B C19B C20B -0.6(10)
C16B C15B C20B C19B -1.0(8)
C14B C15B C20B C19B -179.0(5)
C18B C19B C20B C15B 1.2(9)
N7B C14B C21B C22B -64.2(5)
C15B C14B C21B C22B 174.5(4)
C14B C21B C22B C27B 94.1(6)
C14B C21B C22B C23B -82.6(6)
C27B C22B C23B C24B -0.1(8)
C21B C22B C23B C24B 176.8(5)
C22B C23B C24B C25B 0.3(9)
C23B C24B C25B C26B -0.7(10)
C24B C25B C26B C27B 0.9(10)
C23B C22B C27B C26B 0.3(8)
C21B C22B C27B C26B -176.5(5)
C25B C26B C27B C22B -0.7(10)
